data_2200066
loop_
_publ_author_name
'Baba, Ibrahim'
'Ibrahim, Sukeria'
'Farina, Yang'
'Othman, A. Hamid'
'Razak, Ibrahim Abdul'
'Fun, Hoong-Kun'
'Ng, Seik Weng'

_publ_section_title Tris(<i>N</i>-cyclohexyl-<i>N</i>-methyldithiocarbamato-<i>S</i>)antimony(III)
_journal_issue 1
_journal_name_full 'Acta Crystallographica Section E'
_journal_page_first m39
_journal_page_last m40
_journal_paper_doi 10.1107/S1600536800020122
_journal_volume 57
_journal_year 2001
_chemical_formula_iupac '[Sb (C8 H14 N S2)3]'
_chemical_formula_moiety '(C8 H14 N S2)3 Sb'
_chemical_formula_sum 'C24 H42 N3 S6 Sb'
_chemical_formula_weight 686.72
_chemical_name_systematic
;
Tris(N-cyclohexyl-N-methyldithiocarbamato)antimony(III)
;
_space_group_IT_number 173
_symmetry_cell_setting hexagonal
_symmetry_space_group_name_Hall 'P 6c'
_symmetry_space_group_name_H-M 'P 63'
_audit_creation_method SHELXL-97
_cell_angle_alpha 90.00
_cell_angle_beta 90.00
_cell_angle_gamma 120.00
_cell_formula_units_Z 2
_cell_length_a 13.8948(4)
_cell_length_b 13.8948(4)
_cell_length_c 9.4868(3)
_cell_measurement_reflns_used 8192
_cell_measurement_temperature 298(2)
_cell_measurement_theta_max 33.18
_cell_measurement_theta_min 2.73
_cell_volume 1586.19(8)
_computing_cell_refinement 'SAINT (Siemens, 1996)'
_computing_data_collection 'SMART (Siemens, 1996)'
_computing_data_reduction SAINT
_computing_molecular_graphics 'ORTEPII (Johnson, 1976)'
_computing_publication_material SHELXL97
_computing_structure_refinement 'SHELXL97 (Sheldrick, 1997)'
_computing_structure_solution 'SHELXS97 (Sheldrick, 1997)'
_diffrn_ambient_temperature 298(2)
_diffrn_measured_fraction_theta_full .992
_diffrn_measured_fraction_theta_max .992
_diffrn_measurement_device_type 'Siemens CCD area-detector'
_diffrn_measurement_method \w
_diffrn_radiation_monochromator graphite
_diffrn_radiation_source 'fine-focus sealed tube'
_diffrn_radiation_type MoK\a
_diffrn_radiation_wavelength .71073
_diffrn_reflns_av_R_equivalents .029
_diffrn_reflns_av_sigmaI/netI .0295
_diffrn_reflns_limit_h_max 21
_diffrn_reflns_limit_h_min -19
_diffrn_reflns_limit_k_max 9
_diffrn_reflns_limit_k_min -21
_diffrn_reflns_limit_l_max 14
_diffrn_reflns_limit_l_min -14
_diffrn_reflns_number 14627
_diffrn_reflns_theta_full 33.18
_diffrn_reflns_theta_max 33.18
_diffrn_reflns_theta_min 2.73
_exptl_absorpt_coefficient_mu 1.283
_exptl_absorpt_correction_T_max .748
_exptl_absorpt_correction_T_min .504
_exptl_absorpt_correction_type empirical
_exptl_absorpt_process_details '(SADABS; Sheldrick, 1996)'
_exptl_crystal_colour Yellow
_exptl_crystal_density_diffrn 1.438
_exptl_crystal_density_method 'not measured'
_exptl_crystal_description Block
_exptl_crystal_F_000 708
_exptl_crystal_size_max .62
_exptl_crystal_size_mid .28
_exptl_crystal_size_min .24
_refine_diff_density_max .207
_refine_diff_density_min -.340
_refine_ls_abs_structure_details 'Flack & Schwarzenbach (1988)'
_refine_ls_abs_structure_Flack -.020(10)
_refine_ls_extinction_method none
_refine_ls_goodness_of_fit_ref 1.013
_refine_ls_hydrogen_treatment constr
_refine_ls_matrix_type full
_refine_ls_number_parameters 104
_refine_ls_number_reflns 3970
_refine_ls_number_restraints 1
_refine_ls_restrained_S_all 1.012
_refine_ls_R_factor_all .035
_refine_ls_R_factor_gt .026
_refine_ls_shift/su_max .001
_refine_ls_shift/su_mean <0.001
_refine_ls_structure_factor_coef Fsqd
_refine_ls_weighting_details 'calc w = 1/[\s^2^(Fo^2^)+(0.0249P)^2^+0.0788P] where P = (Fo^2^+2Fc^2^)/3'
_refine_ls_weighting_scheme calc
_refine_ls_wR_factor_ref .054
_reflns_number_gt 3486
_reflns_number_total 3970
_reflns_threshold_expression >2sigma(I)
_cod_data_source_file na6026.cif
_cod_data_source_block I
_cod_depositor_comments
;
The following automatic conversions were performed:
'_symmetry_cell_setting' value 'Hexagonal' changed to 'hexagonal'
according to '/home/saulius/struct/CIF-dictionaries/cif_core.dic'
dictionary named 'cif_core.dic' version 2.4.1 from 2010-06-29.

Automatic conversion script
Id: cif_fix_enum 1527 2010-12-29 10:47:43Z saulius 

The following automatic conversions were performed:

'_symmetry_cell_setting' value 'Hexagonal' changed to 'hexagonal'
according to /home/saulius/struct/CIF-dictionaries/cif_core.dic
dictionary named 'cif_core.dic' version 2.4.1 from 2010-06-29.

Automatic conversion script
Id: cif_fix_values 1715 2011-07-08 13:25:40Z adriana 
;
_cod_database_code 2200066
_cod_database_fobs_code 2200066

loop_
_symmetry_equiv_pos_as_xyz
'x, y, z'
'-y, x-y, z'
'-x+y, -x, z'
'-x, -y, z+1/2'
'y, -x+y, z+1/2'
'x-y, x, z+1/2'

loop_
_atom_site_label
_atom_site_fract_x
_atom_site_fract_y
_atom_site_fract_z
_atom_site_U_iso_or_equiv
_atom_site_adp_type
_atom_site_calc_flag
_atom_site_refinement_flags
_atom_site_occupancy
_atom_site_disorder_assembly
_atom_site_disorder_group
_atom_site_type_symbol
Sb1 .3333 .6667 .50001(2) .03526(5) Uani d S 1 . . Sb
S1 .40736(4) .83364(4) .33855(6) .04611(11) Uani d . 1 . . S
S2 .56729(4) .84268(4) .55316(6) .04187(10) Uani d . 1 . . S
N1 .60630(10) 1.01070(10) .3813(2) .0390(10) Uani d . 1 . . N
C1 .53650(10) .90650(10) .4227(2) .0330(10) Uani d . 1 . . C
C2 .5784(2) 1.0621(2) .2656(2) .0500(10) Uani d . 1 . . C
C3 .7189(2) 1.0752(2) .4434(2) .0450(10) Uani d . 1 . . C
C4 .8014(2) 1.0577(2) .3581(3) .0580(10) Uani d . 1 . . C
C5 .9167(2) 1.1198(3) .4275(4) .0880(10) Uani d . 1 . . C
C6 .9543(2) 1.2418(3) .4457(4) .0910(10) Uani d . 1 . . C
C7 .8714(3) 1.2580(2) .5280(4) .0870(10) Uani d . 1 . . C
C8 .7570(2) 1.1985(2) .4593(3) .0620(10) Uani d . 1 . . C
H2a .5160 1.0058 .2143 .075 Uiso calc R 1 . . H
H2b .6410 1.0993 .2034 .075 Uiso calc R 1 . . H
H2C .5599 1.1150 .3031 .075 Uiso calc R 1 . . H
H3 .7158 1.0456 .5381 .055 Uiso calc R 1 . . H
H4a .8056 1.0849 .2629 .070 Uiso calc R 1 . . H
H4b .7767 .9790 .3530 .070 Uiso calc R 1 . . H
H5a .9139 1.0872 .5189 .105 Uiso calc R 1 . . H
H5b .9700 1.1121 .3695 .105 Uiso calc R 1 . . H
H6a 1.0253 1.2784 .4941 .109 Uiso calc R 1 . . H
H6b .9646 1.2761 .3537 .109 Uiso calc R 1 . . H
H7a .8967 1.3367 .5347 .104 Uiso calc R 1 . . H
H7b .8662 1.2296 .6229 .104 Uiso calc R 1 . . H
H8a .7604 1.2307 .3674 .075 Uiso calc R 1 . . H
H8b .7044 1.2075 .5170 .075 Uiso calc R 1 . . H

loop_
_atom_site_aniso_label
_atom_site_aniso_U_11
_atom_site_aniso_U_22
_atom_site_aniso_U_33
_atom_site_aniso_U_12
_atom_site_aniso_U_13
_atom_site_aniso_U_23
Sb1 .03185(5) .03185(5) .04209(9) .01592(3) .000 .000
S1 .0350(2) .0411(2) .0554(3) .0139(2) -.0090(2) .0096(2)
S2 .0386(2) .0388(2) .0480(2) .0192(2) -.0057(2) .0074(2)
N1 .0370(10) .0350(10) .0410(10) .0150(10) -.0030(10) .0050(10)
C1 .0330(10) .0340(10) .0360(10) .0180(10) .0000(10) .0010(10)
C2 .0530(10) .0420(10) .0520(10) .0200(10) -.0050(10) .0110(10)
C3 .0400(10) .0390(10) .0450(10) .0100(10) -.0060(10) .0050(10)
C4 .0410(10) .0530(10) .077(2) .0190(10) -.0060(10) -.0050(10)
C5 .0420(10) .095(2) .113(3) .0240(10) -.0150(10) .002(2)
C6 .0510(10) .078(2) .097(2) -.0030(10) -.022(2) .005(2)
C7 .085(2) .0560(10) .081(3) .0060(10) -.025(2) -.0150(10)
C8 .0650(10) .0430(10) .063(2) .0140(10) -.0020(10) -.0090(10)

loop_
_atom_type_symbol
_atom_type_description
_atom_type_scat_dispersion_real
_atom_type_scat_dispersion_imag
_atom_type_scat_source
C C .0033 .0016 'International Tables Vol C Tables 4.2.6.8 and 6.1.1.4'
H H .0000 .0000 'International Tables Vol C Tables 4.2.6.8 and 6.1.1.4'
N N .0061 .0033 'International Tables Vol C Tables 4.2.6.8 and 6.1.1.4'
S S .1246 .1234 'International Tables Vol C Tables 4.2.6.8 and 6.1.1.4'
Sb Sb -.5866 1.5461 'International Tables Vol C Tables 4.2.6.8 and 6.1.1.4'

loop_
_geom_angle_atom_site_label_1
_geom_angle_atom_site_label_2
_geom_angle_atom_site_label_3
_geom_angle_site_symmetry_1
_geom_angle_site_symmetry_3
_geom_angle
_geom_angle_publ_flag
S1 Sb1 S1 . 2_665 87.10(10) yes
S1 Sb1 S1 . 3_565 87.10(10) no
S1 Sb1 S2 . . 64.70(10) yes
S1 Sb1 S1 2_665 3_565 87.10(10) yes
S1 Sb1 S2 2_665 . 150.30(10) yes
S1 Sb1 S2 3_565 . 82.30(10) yes
C1 S1 Sb1 . . 94.80(10) no
C1 S2 Sb1 . . 81.30(10) no
C1 N1 C2 . . 121.6(2) no
C1 N1 C3 . . 120.9(2) no
C2 N1 C3 . . 117.4(2) no
N1 C1 S2 . . 123.00(10) no
N1 C1 S1 . . 118.10(10) no
S2 C1 S1 . . 118.90(10) no
N1 C3 C4 . . 110.1(2) no
N1 C3 C8 . . 112.8(2) no
C4 C3 C8 . . 111.5(2) no
C3 C4 C5 . . 109.9(2) no
C6 C5 C4 . . 110.9(2) no
C7 C6 C5 . . 111.5(3) no
C6 C7 C8 . . 111.6(3) no
C7 C8 C3 . . 109.5(2) no
N1 C2 H2a . . 109.5 no
N1 C2 H2b . . 109.5 no
H2a C2 H2b . . 109.5 no
N1 C2 H2c . . 109.5 no
H2a C2 H2c . . 109.5 no
H2b C2 H2c . . 109.5 no
N1 C3 H3 . . 107.4 no
C4 C3 H3 . . 107.4 no
C8 C3 H3 . . 107.4 no
C3 C4 H4a . . 109.7 no
C5 C4 H4a . . 109.7 no
C3 C4 H4b . . 109.7 no
C5 C4 H4b . . 109.7 no
H4a C4 H4b . . 108.2 no
C6 C5 H5a . . 109.5 no
C4 C5 H5a . . 109.5 no
C6 C5 H5b . . 109.5 no
C4 C5 H5b . . 109.5 no
H5a C5 H5b . . 108.0 no
C7 C6 H6a . . 109.3 no
C5 C6 H6a . . 109.3 no
C7 C6 H6b . . 109.3 no
C5 C6 H6b . . 109.3 no
H6a C6 H6b . . 108.0 no
C6 C7 H7a . . 109.3 no
C8 C7 H7a . . 109.3 no
C6 C7 H7b . . 109.3 no
C8 C7 H7b . . 109.3 no
H7a C7 H7b . . 108.0 no
C7 C8 H8a . . 109.8 no
C3 C8 H8a . . 109.8 no
C7 C8 H8b . . 109.8 no
C3 C8 H8b . . 109.8 no
H8a C8 H8b . . 108.2 no

loop_
_geom_bond_atom_site_label_1
_geom_bond_atom_site_label_2
_geom_bond_site_symmetry_2
_geom_bond_distance
_geom_bond_publ_flag
Sb1 S1 . 2.5300(10) yes
Sb1 S1 2_665 2.5300(10) no
Sb1 S1 3_565 2.5300(10) no
Sb1 S2 . 2.9750(10) yes
S1 C1 . 1.751(2) no
S2 C1 . 1.698(2) no
N1 C1 . 1.336(2) no
N1 C2 . 1.464(3) no
N1 C3 . 1.482(2) no
C3 C4 . 1.520(3) no
C3 C8 . 1.527(3) no
C4 C5 . 1.538(4) no
C5 C6 . 1.513(5) no
C6 C7 . 1.499(5) no
C7 C8 . 1.523(4) no
C2 H2a . .9600 no
C2 H2b . .9600 no
C2 H2C . .9600 no
C3 H3 . .9800 no
C4 H4a . .9700 no
C4 H4b . .9700 no
C5 H5a . .9700 no
C5 H5b . .9700 no
C6 H6a . .9700 no
C6 H6b . .9700 no
C7 H7a . .9700 no
C7 H7b . .9700 no
C8 H8a . .9700 no
C8 H8b . .9700 no

loop_
_geom_torsion_atom_site_label_1
_geom_torsion_atom_site_label_2
_geom_torsion_atom_site_label_3
_geom_torsion_atom_site_label_4
_geom_torsion_site_symmetry_1
_geom_torsion
_geom_torsion_publ_flag
S1 Sb1 S1 C1 2_665 -173.30(10) no
S1 Sb1 S1 C1 3_565 -86.00(10) no
S2 Sb1 S1 C1 . -3.20(10) no
S1 Sb1 S2 C1 2_665 23.40(10) no
S1 Sb1 S2 C1 . 3.30(10) no
S1 Sb1 S2 C1 3_565 93.70(10) no
C2 N1 C1 S2 . 178.2(2) no
C3 N1 C1 S2 . 3.3(3) no
C2 N1 C1 S1 . -2.3(3) no
C3 N1 C1 S1 . -177.2(2) no
Sb1 S2 C1 N1 . 174.6(2) no
Sb1 S2 C1 S1 . -4.90(10) no
Sb1 S1 C1 N1 . -173.80(10) no
Sb1 S1 C1 S2 . 5.70(10) no
C1 N1 C3 C4 . 90.2(2) no
C2 N1 C3 C4 . -84.9(2) no
C1 N1 C3 C8 . -144.6(2) no
C2 N1 C3 C8 . 40.3(3) no
N1 C3 C4 C5 . -177.0(2) no
C8 C3 C4 C5 . 57.0(3) no
C3 C4 C5 C6 . -55.6(4) no
C4 C5 C6 C7 . 56.0(4) no
C5 C6 C7 C8 . -56.9(4) no
C6 C7 C8 C3 . 56.8(3) no
N1 C3 C8 C7 . 178.2(2) no
C4 C3 C8 C7 . -57.3(3) no
